data_7154860
loop_
_publ_author_name
'Miliutina, Mariia'
'Ejaz, Syeda Abida'
'Iaroshenko, Viktor O.'
'Villinger, Alexander'
'Iqbal, Jamshed'
'Langer, Peter'

_publ_section_title
;
 Synthesis of 3,3'-carbonyl-bis(chromones) and their activity as mammalian
 alkaline phosphatase inhibitors.
;
_journal_issue 2
_journal_name_full 'Organic &amp; biomolecular chemistry'
_journal_page_first 495
_journal_page_last 502
_journal_paper_doi 10.1039/c5ob01350j
_journal_volume 14
_journal_year 2015
_chemical_formula_moiety 'C19 H10 O5'
_chemical_formula_sum 'C19 H10 O5'
_chemical_formula_weight 318.27
_chemical_name_systematic
;
3,3'-carbonylbis(4<i>H</i>-chromen-4-one)
;
_space_group_IT_number 14
_symmetry_cell_setting monoclinic
_symmetry_Int_Tables_number 14
_symmetry_space_group_name_Hall '-P 2ybc'
_symmetry_space_group_name_H-M 'P 1 21/c 1'
_atom_sites_solution_hydrogens geom
_atom_sites_solution_primary direct
_atom_sites_solution_secondary difmap
_audit_creation_method SHELXL-97
_audit_update_record
;
2015-06-08 deposited with the CCDC.
2015-10-15 downloaded from the CCDC.
;
_cell_angle_alpha 90.00
_cell_angle_beta 113.809(2)
_cell_angle_gamma 90.00
_cell_formula_units_Z 4
_cell_length_a 16.6528(7)
_cell_length_b 6.6881(3)
_cell_length_c 13.5348(6)
_cell_measurement_reflns_used 6992
_cell_measurement_temperature 173(2)
_cell_measurement_theta_max 30.95
_cell_measurement_theta_min 3.01
_cell_volume 1379.16(11)
_computing_cell_refinement 'Bruker Apex V7.51A'
_computing_data_collection 'Bruker Apex V7.51A'
_computing_data_reduction 'Bruker SAINT'
_computing_molecular_graphics 'ORTEP-3v2.01 (Farrugia, 1997)'
_computing_publication_material SHELXL-97
_computing_structure_refinement 'SHELXL-97 (Sheldrick, 1997)'
_computing_structure_solution 'SHELXS-97 (Sheldrick, 1997)'
_diffrn_ambient_temperature 173(2)
_diffrn_measured_fraction_theta_full 1.000
_diffrn_measured_fraction_theta_max 1.000
_diffrn_measurement_device_type 'Bruker-Nonius Apex X8-CCD-diffractometer'
_diffrn_measurement_method 'phi and omega scans'
_diffrn_radiation_monochromator graphite
_diffrn_radiation_source 'sealed tube'
_diffrn_radiation_type MoK\a
_diffrn_radiation_wavelength 0.71073
_diffrn_reflns_av_R_equivalents 0.0218
_diffrn_reflns_av_sigmaI/netI 0.0205
_diffrn_reflns_limit_h_max 23
_diffrn_reflns_limit_h_min -22
_diffrn_reflns_limit_k_max 9
_diffrn_reflns_limit_k_min -9
_diffrn_reflns_limit_l_max 19
_diffrn_reflns_limit_l_min -19
_diffrn_reflns_number 15596
_diffrn_reflns_theta_full 29.99
_diffrn_reflns_theta_max 29.99
_diffrn_reflns_theta_min 2.67
_exptl_absorpt_coefficient_mu 0.112
_exptl_absorpt_correction_T_max 0.9889
_exptl_absorpt_correction_T_min 0.9346
_exptl_absorpt_correction_type multi-scan
_exptl_absorpt_process_details '(SADABS; Sheldrick, 2004)'
_exptl_crystal_colour yellow
_exptl_crystal_density_diffrn 1.533
_exptl_crystal_density_method 'not measured'
_exptl_crystal_description block
_exptl_crystal_F_000 656
_exptl_crystal_size_max 0.61
_exptl_crystal_size_mid 0.19
_exptl_crystal_size_min 0.10
_refine_diff_density_max 0.357
_refine_diff_density_min -0.207
_refine_diff_density_rms 0.046
_refine_ls_extinction_method none
_refine_ls_goodness_of_fit_ref 1.021
_refine_ls_hydrogen_treatment constr
_refine_ls_matrix_type full
_refine_ls_number_parameters 217
_refine_ls_number_reflns 4026
_refine_ls_number_restraints 0
_refine_ls_restrained_S_all 1.021
_refine_ls_R_factor_all 0.0484
_refine_ls_R_factor_gt 0.0410
_refine_ls_shift/su_max 0.000
_refine_ls_shift/su_mean 0.000
_refine_ls_structure_factor_coef Fsqd
_refine_ls_weighting_details 'calc w=1/[\s^2^(Fo^2^)+(0.0514P)^2^+0.5179P] where P=(Fo^2^+2Fc^2^)/3'
_refine_ls_weighting_scheme calc
_refine_ls_wR_factor_gt 0.1032
_refine_ls_wR_factor_ref 0.1076
_reflns_number_gt 3478
_reflns_number_total 4026
_reflns_threshold_expression >2\s(I)
_cod_data_source_file c5ob01350j2.cif
_cod_data_source_block is_mm62
_cod_original_cell_volume 1379.16(10)
_cod_original_sg_symbol_H-M 'P 21/c'
_cod_database_code 7154860

loop_
_symmetry_equiv_pos_as_xyz
'x, y, z'
'-x, y+1/2, -z+1/2'
'-x, -y, -z'
'x, -y-1/2, z-1/2'

loop_
_atom_site_label
_atom_site_type_symbol
_atom_site_fract_x
_atom_site_fract_y
_atom_site_fract_z
_atom_site_U_iso_or_equiv
_atom_site_adp_type
_atom_site_occupancy
_atom_site_symmetry_multiplicity
_atom_site_calc_flag
_atom_site_refinement_flags
O1 O 0.23113(6) -0.05953(14) 0.14397(7) 0.0309(2) Uani 1 1 d .
O2 O 0.47249(5) -0.15126(12) 0.13817(7) 0.02423(18) Uani 1 1 d .
O3 O 0.37193(6) 0.41650(12) 0.09854(8) 0.0286(2) Uani 1 1 d .
O4 O 0.11738(6) 0.51032(14) 0.08833(7) 0.0292(2) Uani 1 1 d .
O5 O 0.22341(6) 0.25510(14) -0.10697(7) 0.0298(2) Uani 1 1 d .
C1 C 0.26057(7) 0.07435(17) 0.10682(9) 0.0220(2) Uani 1 1 d .
C2 C 0.35159(7) 0.06651(16) 0.11233(8) 0.0201(2) Uani 1 1 d .
C3 C 0.39018(7) -0.11635(17) 0.12779(9) 0.0223(2) Uani 1 1 d .
H3 H 0.3563 -0.2280 0.1315 0.027 Uiso 1 1 calc R
C4 C 0.52353(7) 0.00944(16) 0.13430(8) 0.0207(2) Uani 1 1 d .
C5 C 0.60851(8) -0.03504(18) 0.14492(9) 0.0254(2) Uani 1 1 d .
H5 H 0.6295 -0.1688 0.1556 0.031 Uiso 1 1 calc R
C6 C 0.66139(8) 0.1197(2) 0.13959(9) 0.0272(2) Uani 1 1 d .
H6 H 0.7194 0.0919 0.1466 0.033 Uiso 1 1 calc R
C7 C 0.63069(8) 0.31762(19) 0.12389(9) 0.0263(2) Uani 1 1 d .
H7 H 0.6675 0.4228 0.1197 0.032 Uiso 1 1 calc R
C8 C 0.54655(7) 0.35855(17) 0.11461(9) 0.0229(2) Uani 1 1 d .
H8 H 0.5260 0.4926 0.1049 0.027 Uiso 1 1 calc R
C9 C 0.49130(7) 0.20399(16) 0.11935(8) 0.0195(2) Uani 1 1 d .
C10 C 0.40099(7) 0.24520(16) 0.10835(8) 0.0198(2) Uani 1 1 d .
C11 C 0.20602(7) 0.25604(17) 0.05905(9) 0.0213(2) Uani 1 1 d .
C12 C 0.16642(8) 0.34249(19) 0.11743(9) 0.0254(2) Uani 1 1 d .
H12 H 0.1735 0.2811 0.1837 0.030 Uiso 1 1 calc R
C13 C 0.10750(7) 0.60247(18) -0.00690(9) 0.0230(2) Uani 1 1 d .
C14 C 0.05803(9) 0.7773(2) -0.03170(10) 0.0312(3) Uani 1 1 d .
H14 H 0.0323 0.8261 0.0148 0.037 Uiso 1 1 calc R
C15 C 0.04706(9) 0.8785(2) -0.12518(11) 0.0331(3) Uani 1 1 d .
H15 H 0.0135 0.9983 -0.1430 0.040 Uiso 1 1 calc R
C16 C 0.08461(8) 0.8071(2) -0.19390(10) 0.0293(3) Uani 1 1 d .
H16 H 0.0770 0.8788 -0.2576 0.035 Uiso 1 1 calc R
C17 C 0.13274(8) 0.63209(18) -0.16899(9) 0.0239(2) Uani 1 1 d .
H17 H 0.1579 0.5833 -0.2161 0.029 Uiso 1 1 calc R
C18 C 0.14484(7) 0.52541(17) -0.07433(8) 0.0199(2) Uani 1 1 d .
C19 C 0.19537(7) 0.33789(17) -0.04599(9) 0.0206(2) Uani 1 1 d .

loop_
_atom_site_aniso_label
_atom_site_aniso_U_11
_atom_site_aniso_U_22
_atom_site_aniso_U_33
_atom_site_aniso_U_23
_atom_site_aniso_U_13
_atom_site_aniso_U_12
O1 0.0300(4) 0.0272(4) 0.0370(5) 0.0088(4) 0.0149(4) -0.0011(4)
O2 0.0266(4) 0.0160(4) 0.0290(4) 0.0008(3) 0.0100(3) 0.0030(3)
O3 0.0272(4) 0.0158(4) 0.0430(5) -0.0001(3) 0.0146(4) 0.0024(3)
O4 0.0358(5) 0.0309(5) 0.0281(4) 0.0056(3) 0.0204(4) 0.0111(4)
O5 0.0379(5) 0.0295(5) 0.0264(4) 0.0001(3) 0.0174(4) 0.0095(4)
C1 0.0240(5) 0.0203(5) 0.0209(5) 0.0007(4) 0.0083(4) -0.0003(4)
C2 0.0228(5) 0.0173(5) 0.0195(4) 0.0006(4) 0.0079(4) 0.0008(4)
C3 0.0247(5) 0.0183(5) 0.0228(5) 0.0002(4) 0.0085(4) 0.0007(4)
C4 0.0239(5) 0.0189(5) 0.0177(4) -0.0008(4) 0.0066(4) 0.0019(4)
C5 0.0260(5) 0.0243(5) 0.0242(5) -0.0012(4) 0.0082(4) 0.0067(4)
C6 0.0227(5) 0.0333(6) 0.0252(5) -0.0019(5) 0.0092(4) 0.0034(5)
C7 0.0249(5) 0.0289(6) 0.0246(5) -0.0006(4) 0.0095(4) -0.0021(5)
C8 0.0255(5) 0.0204(5) 0.0224(5) 0.0000(4) 0.0092(4) -0.0002(4)
C9 0.0220(5) 0.0182(5) 0.0172(4) -0.0009(4) 0.0069(4) 0.0015(4)
C10 0.0229(5) 0.0165(5) 0.0194(4) -0.0006(4) 0.0079(4) 0.0010(4)
C11 0.0209(5) 0.0208(5) 0.0224(5) 0.0015(4) 0.0089(4) 0.0007(4)
C12 0.0270(5) 0.0274(6) 0.0245(5) 0.0047(4) 0.0133(4) 0.0040(4)
C13 0.0227(5) 0.0248(5) 0.0229(5) 0.0004(4) 0.0106(4) 0.0027(4)
C14 0.0334(6) 0.0315(6) 0.0313(6) 0.0009(5) 0.0158(5) 0.0112(5)
C15 0.0352(7) 0.0281(6) 0.0329(6) 0.0040(5) 0.0105(5) 0.0114(5)
C16 0.0321(6) 0.0276(6) 0.0260(5) 0.0062(5) 0.0095(5) 0.0038(5)
C17 0.0244(5) 0.0260(6) 0.0217(5) 0.0009(4) 0.0096(4) 0.0007(4)
C18 0.0180(4) 0.0208(5) 0.0206(5) -0.0004(4) 0.0074(4) 0.0002(4)
C19 0.0199(5) 0.0209(5) 0.0218(5) -0.0013(4) 0.0092(4) 0.0001(4)

loop_
_atom_type_symbol
_atom_type_description
_atom_type_scat_dispersion_real
_atom_type_scat_dispersion_imag
_atom_type_scat_source
C C 0.0033 0.0016 'International Tables Vol C Tables 4.2.6.8 and 6.1.1.4'
H H 0.0000 0.0000 'International Tables Vol C Tables 4.2.6.8 and 6.1.1.4'
O O 0.0106 0.0060 'International Tables Vol C Tables 4.2.6.8 and 6.1.1.4'

loop_
_geom_angle_atom_site_label_1
_geom_angle_atom_site_label_2
_geom_angle_atom_site_label_3
_geom_angle
C3 O2 C4 118.56(9)
C12 O4 C13 118.34(9)
O1 C1 C2 121.55(10)
O1 C1 C11 119.83(10)
C2 C1 C11 118.56(10)
C3 C2 C10 120.19(10)
C3 C2 C1 116.65(10)
C10 C2 C1 123.05(10)
O2 C3 C2 124.98(10)
O2 C3 H3 117.5
C2 C3 H3 117.5
O2 C4 C9 121.68(10)
O2 C4 C5 116.30(10)
C9 C4 C5 122.02(11)
C6 C5 C4 118.49(11)
C6 C5 H5 120.8
C4 C5 H5 120.8
C5 C6 C7 120.93(11)
C5 C6 H6 119.5
C7 C6 H6 119.5
C8 C7 C6 119.61(11)
C8 C7 H7 120.2
C6 C7 H7 120.2
C7 C8 C9 120.63(11)
C7 C8 H8 119.7
C9 C8 H8 119.7
C4 C9 C8 118.32(10)
C4 C9 C10 120.46(10)
C8 C9 C10 121.22(10)
O3 C10 C2 124.19(10)
O3 C10 C9 121.69(10)
C2 C10 C9 114.11(9)
C12 C11 C19 120.82(10)
C12 C11 C1 116.75(10)
C19 C11 C1 122.42(10)
C11 C12 O4 124.58(10)
C11 C12 H12 117.7
O4 C12 H12 117.7
O4 C13 C14 115.93(10)
O4 C13 C18 122.07(10)
C14 C13 C18 122.00(11)
C15 C14 C13 118.66(12)
C15 C14 H14 120.7
C13 C14 H14 120.7
C14 C15 C16 120.87(12)
C14 C15 H15 119.6
C16 C15 H15 119.6
C17 C16 C15 119.90(11)
C17 C16 H16 120.1
C15 C16 H16 120.1
C16 C17 C18 120.49(11)
C16 C17 H17 119.8
C18 C17 H17 119.8
C13 C18 C17 118.07(10)
C13 C18 C19 120.22(10)
C17 C18 C19 121.71(10)
O5 C19 C11 123.49(10)
O5 C19 C18 122.67(10)
C11 C19 C18 113.80(9)

loop_
_geom_bond_atom_site_label_1
_geom_bond_atom_site_label_2
_geom_bond_distance
O1 C1 1.2224(14)
O2 C3 1.3408(14)
O2 C4 1.3843(14)
O3 C10 1.2298(13)
O4 C12 1.3500(14)
O4 C13 1.3773(14)
O5 C19 1.2317(13)
C1 C2 1.4881(16)
C1 C11 1.4986(15)
C2 C3 1.3579(15)
C2 C10 1.4641(15)
C3 H3 0.9500
C4 C9 1.3908(15)
C4 C5 1.3956(16)
C5 C6 1.3795(18)
C5 H5 0.9500
C6 C7 1.4041(18)
C6 H6 0.9500
C7 C8 1.3827(16)
C7 H7 0.9500
C8 C9 1.4025(16)
C8 H8 0.9500
C9 C10 1.4762(15)
C11 C12 1.3468(16)
C11 C19 1.4658(15)
C12 H12 0.9500
C13 C14 1.3913(16)
C13 C18 1.3941(15)
C14 C15 1.3804(18)
C14 H14 0.9500
C15 C16 1.3979(19)
C15 H15 0.9500
C16 C17 1.3812(17)
C16 H16 0.9500
C17 C18 1.4080(15)
C17 H17 0.9500
C18 C19 1.4722(15)

loop_
_geom_torsion_atom_site_label_1
_geom_torsion_atom_site_label_2
_geom_torsion_atom_site_label_3
_geom_torsion_atom_site_label_4
_geom_torsion
O1 C1 C2 C3 20.30(16)
C11 C1 C2 C3 -162.61(10)
O1 C1 C2 C10 -155.96(11)
C11 C1 C2 C10 21.13(15)
C4 O2 C3 C2 0.77(16)
C10 C2 C3 O2 -1.43(17)
C1 C2 C3 O2 -177.81(10)
C3 O2 C4 C9 -0.41(15)
C3 O2 C4 C5 -179.67(10)
O2 C4 C5 C6 178.82(10)
C9 C4 C5 C6 -0.43(17)
C4 C5 C6 C7 0.02(17)
C5 C6 C7 C8 0.61(17)
C6 C7 C8 C9 -0.83(17)
O2 C4 C9 C8 -179.00(9)
C5 C4 C9 C8 0.22(16)
O2 C4 C9 C10 0.74(15)
C5 C4 C9 C10 179.95(10)
C7 C8 C9 C4 0.42(16)
C7 C8 C9 C10 -179.31(10)
C3 C2 C10 O3 -177.29(11)
C1 C2 C10 O3 -1.15(17)
C3 C2 C10 C9 1.59(14)
C1 C2 C10 C9 177.72(9)
C4 C9 C10 O3 177.63(10)
C8 C9 C10 O3 -2.64(16)
C4 C9 C10 C2 -1.27(14)
C8 C9 C10 C2 178.46(9)
O1 C1 C11 C12 47.48(15)
C2 C1 C11 C12 -129.66(11)
O1 C1 C11 C19 -132.45(12)
C2 C1 C11 C19 50.41(15)
C19 C11 C12 O4 -2.32(19)
C1 C11 C12 O4 177.75(11)
C13 O4 C12 C11 -0.84(18)
C12 O4 C13 C14 -178.56(11)
C12 O4 C13 C18 1.39(17)
O4 C13 C14 C15 178.88(12)
C18 C13 C14 C15 -1.07(19)
C13 C14 C15 C16 0.1(2)
C14 C15 C16 C17 0.6(2)
C15 C16 C17 C18 -0.44(18)
O4 C13 C18 C17 -178.72(10)
C14 C13 C18 C17 1.22(17)
O4 C13 C18 C19 1.18(17)
C14 C13 C18 C19 -178.87(11)
C16 C17 C18 C13 -0.45(17)
C16 C17 C18 C19 179.64(11)
C12 C11 C19 O5 -173.24(11)
C1 C11 C19 O5 6.70(17)
C12 C11 C19 C18 4.52(15)
C1 C11 C19 C18 -175.54(9)
C13 C18 C19 O5 173.83(11)
C17 C18 C19 O5 -6.27(17)
C13 C18 C19 C11 -3.96(15)
C17 C18 C19 C11 175.95(10)
